data_9017756
loop_
_publ_author_name
'Zaccarini, F.'
'Luca Bindi, L.'
'Tsikouras, B.'
'Grammatikopoulos, T.'
'Stanley, C. J.'
'Garuti, G.'

_publ_section_title
;
 Arsenotucekite, Ni18Sb3AsS16, a new mineral from the Tsangli chromitites,
 Othrys ophiolite, Greece
;
_journal_name_full 'Mineralogy and Petrology'
_journal_page_first 435
_journal_page_last 442
_journal_volume 114
_journal_year 2020
_chemical_compound_source 'Tsangli chromitites, Othrys ophiolite, Greece'
_chemical_formula_sum 'As0.65 Co1.08 Fe0.72 Ni16.2 S16 Sb3.35'
_chemical_name_mineral Arsenotucekite
_space_group_IT_number 139
_space_group_name_Hall '-I 4 2'
_space_group_name_H-M_alt 'I 4/m m m'
_symmetry_space_group_name_H-M 'I 4/m m m'
_cell_angle_alpha 90
_cell_angle_beta 90
_cell_angle_gamma 90
_cell_length_a 9.7856
_cell_length_b 9.7856
_cell_length_c 10.7582
_cell_formula_units_Z 2
_cell_volume 1030.183
_database_code_amcsd 0020942
_exptl_crystal_density_diffrn 6.526
_cod_data_source_file inputs/fixed/downloads/18/18719.cif
_cod_data_source_block 18719
_cod_original_formula_sum '(Ni16.2 Co1.08 Fe.72) Sb3.35 As.65 S16'
_cod_database_code 9017756

loop_
_space_group_symop_operation_xyz
x,y,z
1/2+x,1/2+y,1/2+z
-y,-x,z
1/2-y,1/2-x,1/2+z
y,x,-z
1/2+y,1/2+x,1/2-z
y,-x,-z
1/2+y,1/2-x,1/2-z
-y,x,z
1/2-y,1/2+x,1/2+z
x,-y,z
1/2+x,1/2-y,1/2+z
-x,y,-z
1/2-x,1/2+y,1/2-z
x,y,-z
1/2+x,1/2+y,1/2-z
-x,-y,z
1/2-x,1/2-y,1/2+z
y,x,z
1/2+y,1/2+x,1/2+z
-y,-x,-z
1/2-y,1/2-x,1/2-z
-y,x,-z
1/2-y,1/2+x,1/2-z
y,-x,z
1/2+y,1/2-x,1/2+z
-x,y,z
1/2-x,1/2+y,1/2+z
x,-y,-z
1/2+x,1/2-y,1/2-z
-x,-y,-z
1/2-x,1/2-y,1/2-z

loop_
_atom_site_label
_atom_site_fract_x
_atom_site_fract_y
_atom_site_fract_z
_atom_site_occupancy
_atom_site_U_iso_or_equiv
Ni1 0.00000 0.50000 0.00000 0.90000 0.03940
Co1 0.00000 0.50000 0.00000 0.06000 0.03940
Fe1 0.00000 0.50000 0.00000 0.04000 0.03940
Ni2 0.14285 0.14285 0.38158 0.90000 0.03990
Co2 0.14285 0.14285 0.38158 0.06000 0.03990
Fe2 0.14285 0.14285 0.38158 0.04000 0.03990
Ni3 0.17361 0.17361 0.13537 0.90000 0.05380
Co3 0.17361 0.17361 0.13537 0.06000 0.05380
Fe3 0.17361 0.17361 0.13537 0.04000 0.05380
Sb1 0.00000 0.50000 0.25000 1.00000 0.04260
Sb2 0.00000 0.00000 0.00000 1.00000 0.04000
As 0.00000 0.00000 0.50000 0.65000 0.03270
Sb 0.00000 0.00000 0.50000 0.35000 0.03270
S1 0.34470 0.17110 0.00000 1.00000 0.06520
S2 0.00000 0.24400 0.25070 1.00000 0.06030

loop_
_cod_related_entry_id
_cod_related_entry_database
_cod_related_entry_code
1 AMCSD 0020942
